data_1544029
loop_
_publ_author_name
'Hannah Clara, T.'
'Prasana, Johanan Christian'
'Reuben Jonathan, D.'
'Revathi, B. K.'
'Usha, G.'

_publ_section_title
;
 (<i>E</i>)-1-(4-Aminophenyl)-3-[4-(benzyloxy)phenyl]prop-2-en-1-one
;
_journal_issue 9
_journal_name_full IUCrData
_journal_page_first x161371
_journal_paper_doi 10.1107/S2414314616013717
_journal_volume 1
_journal_year 2016
_chemical_formula_iupac 'C22 H19 N O2'
_chemical_formula_moiety 'C22 H19 N O2'
_chemical_formula_sum 'C22 H19 N O2'
_chemical_formula_weight 329.38
_chemical_name_systematic
;
(<i>E</i>)-1-(4-Aminophenyl)-3-[4-(benzyloxy)phenyl]prop-2-en-1-one
;
_space_group_crystal_system monoclinic
_space_group_IT_number 14
_space_group_name_Hall '-P 2yn'
_space_group_name_H-M_alt 'P 1 21/n 1'
_symmetry_space_group_name_Hall '-P 2yn'
_symmetry_space_group_name_H-M 'P 1 21/n 1'
_atom_sites_solution_hydrogens mixed
_atom_sites_solution_primary direct
_atom_sites_solution_secondary difmap
_audit_creation_method SHELXL-2014/7
_cell_angle_alpha 90
_cell_angle_beta 91.6340(10)
_cell_angle_gamma 90
_cell_formula_units_Z 8
_cell_length_a 21.3428(8)
_cell_length_b 5.7635(2)
_cell_length_c 28.2870(11)
_cell_measurement_reflns_used 8554
_cell_measurement_temperature 293(2)
_cell_measurement_theta_max 21.88
_cell_measurement_theta_min 2.38
_cell_volume 3478.1(2)
_computing_cell_refinement
;
APEX2/SAINT (Bruker, 2004)
;
_computing_data_collection
;
APEX2 (Bruker, 2004)
;
_computing_data_reduction
;
SAINT/XPREP (Bruker, 2004)
;
_computing_molecular_graphics
;
ORTEP-3 for Windows (Farrugia, 2012) and Mercury (Macrae <i>et al.</i>,
2008)
;
_computing_publication_material
;
SHELXL2014 (Sheldrick, 2015)
;
_computing_structure_refinement
;
SHELXL2014 (Sheldrick, 2015)
;
_computing_structure_solution
;
SIR92 (Altomare <i>et al.</i>,  1993)
;
_diffrn_ambient_temperature 293(2)
_diffrn_measured_fraction_theta_full 0.999
_diffrn_measured_fraction_theta_max 0.999
_diffrn_measurement_device_type 'Bruker Kappa APEXII CCD'
_diffrn_measurement_method '\w and \f scan'
_diffrn_radiation_monochromator graphite
_diffrn_radiation_source 'fine-focus sealed tube'
_diffrn_radiation_type MoK\a
_diffrn_radiation_wavelength 0.71073
_diffrn_reflns_av_R_equivalents 0.0360
_diffrn_reflns_limit_h_max 24
_diffrn_reflns_limit_h_min -25
_diffrn_reflns_limit_k_max 6
_diffrn_reflns_limit_k_min -6
_diffrn_reflns_limit_l_max 33
_diffrn_reflns_limit_l_min -26
_diffrn_reflns_number 36876
_diffrn_reflns_theta_full 25.000
_diffrn_reflns_theta_max 25.000
_diffrn_reflns_theta_min 2.359
_exptl_absorpt_coefficient_mu 0.080
_exptl_absorpt_correction_T_max 0.984
_exptl_absorpt_correction_T_min 0.976
_exptl_absorpt_correction_type multi-scan
_exptl_absorpt_process_details
;
(SADABS; Bruker, 2004)
;
_exptl_crystal_colour yellow
_exptl_crystal_density_diffrn 1.258
_exptl_crystal_description block
_exptl_crystal_F_000 1392
_exptl_crystal_size_max 0.30
_exptl_crystal_size_mid 0.25
_exptl_crystal_size_min 0.20
_refine_diff_density_max 0.161
_refine_diff_density_min -0.190
_refine_ls_extinction_coef 0.0029(7)
_refine_ls_extinction_expression Fc^*^=kFc[1+0.001xFc^2^\l^3^/sin(2\q)]^-1/4^
_refine_ls_extinction_method
;
SHELXL2014 (Sheldrick, 2015)
;
_refine_ls_goodness_of_fit_ref 1.017
_refine_ls_hydrogen_treatment mixed
_refine_ls_matrix_type full
_refine_ls_number_parameters 541
_refine_ls_number_reflns 6128
_refine_ls_number_restraints 134
_refine_ls_restrained_S_all 1.021
_refine_ls_R_factor_all 0.1042
_refine_ls_R_factor_gt 0.0491
_refine_ls_shift/su_max 0.004
_refine_ls_shift/su_mean 0.000
_refine_ls_structure_factor_coef Fsqd
_refine_ls_weighting_details 'w=1/[\s^2^(Fo^2^)+(0.0963P)^2^+0.9188P] where P=(Fo^2^+2Fc^2^)/3'
_refine_ls_weighting_scheme calc
_refine_ls_wR_factor_gt 0.1375
_refine_ls_wR_factor_ref 0.1914
_reflns_number_gt 3471
_reflns_number_total 6128
_reflns_threshold_expression 'I > 2\s(I)'
_cod_data_source_file su5307sup1.cif
_cod_data_source_block I
_cod_database_code 1544029
_shelx_space_group_comment
;
The symmetry employed for this shelxl refinement is uniquely defined
by the following loop, which should always be used as a source of
symmetry information in preference to the above space-group names.
They are only intended as comments.
;
_shelx_estimated_absorpt_t_min 0.976
_shelx_estimated_absorpt_t_max 0.984

loop_
_space_group_symop_operation_xyz
'x, y, z'
'-x+1/2, y+1/2, -z+1/2'
'-x, -y, -z'
'x-1/2, -y-1/2, z-1/2'

loop_
_atom_site_type_symbol
_atom_site_label
_atom_site_fract_x
_atom_site_fract_y
_atom_site_fract_z
_atom_site_U_iso_or_equiv
_atom_site_adp_type
_atom_site_calc_flag
_atom_site_occupancy
_atom_site_disorder_assembly
_atom_site_disorder_group
C C1 0.66578(15) -0.2791(6) 0.76246(11) 0.0842(9) Uani d 1 . .
C C2 0.71650(15) -0.3689(6) 0.78799(11) 0.0846(9) Uani d 1 . .
H H2 0.7346 -0.5074 0.7784 0.102 Uiso calc 1 . .
C C3 0.74027(13) -0.2569(6) 0.82699(11) 0.0761(8) Uani d 1 . .
H H3 0.7744 -0.3210 0.8434 0.091 Uiso calc 1 . .
C C4 0.71491(12) -0.0492(5) 0.84300(10) 0.0694(8) Uani d 1 . .
C C5 0.66439(14) 0.0399(6) 0.81634(11) 0.0840(9) Uani d 1 . .
H H5 0.6466 0.1801 0.8252 0.101 Uiso calc 1 . .
C C6 0.64038(15) -0.0739(6) 0.77743(12) 0.0918(10) Uani d 1 . .
H H6 0.6062 -0.0111 0.7608 0.110 Uiso calc 1 . .
C C7 0.74135(14) 0.0647(5) 0.88568(11) 0.0742(8) Uani d 1 . .
C C8 0.70887(13) 0.2667(5) 0.90498(11) 0.0770(8) Uani d 1 . .
H H8 0.6796 0.3432 0.8856 0.092 Uiso calc 1 . .
C C9 0.71895(13) 0.3453(5) 0.94832(11) 0.0746(8) Uani d 1 . .
H H9 0.7496 0.2680 0.9662 0.089 Uiso calc 1 . .
C C10 0.68838(13) 0.5370(5) 0.97165(11) 0.0712(8) Uani d 1 . .
C C11 0.64444(15) 0.6768(6) 0.94886(12) 0.0862(9) Uani d 1 . .
H H11 0.6348 0.6510 0.9170 0.103 Uiso calc 1 . .
C C12 0.61492(17) 0.8505(7) 0.97172(13) 0.0977(11) Uani d 1 . .
H H12 0.5856 0.9417 0.9554 0.117 Uiso calc 1 . .
C C13 0.62783(15) 0.8934(6) 1.01877(13) 0.0855(9) Uani d 1 . .
C C14 0.67269(15) 0.7612(6) 1.04260(12) 0.0879(9) Uani d 1 . .
H H14 0.6830 0.7906 1.0742 0.105 Uiso calc 1 . .
C C15 0.70157(14) 0.5862(6) 1.01876(12) 0.0838(9) Uani d 1 . .
H H15 0.7314 0.4964 1.0350 0.101 Uiso calc 1 . .
C C23 0.40931(11) 1.0076(5) 1.39037(9) 0.0613(7) Uani d 1 . .
C C24 0.43961(13) 1.2218(5) 1.39056(10) 0.0702(8) Uani d 1 . .
H H24 0.4290 1.3331 1.4127 0.084 Uiso calc 1 . .
C C25 0.48466(12) 1.2709(4) 1.35868(9) 0.0642(7) Uani d 1 . .
H H25 0.5042 1.4152 1.3597 0.077 Uiso calc 1 . .
C C26 0.50210(11) 1.1101(4) 1.32472(8) 0.0536(6) Uani d 1 . .
C C27 0.47235(11) 0.8958(5) 1.32505(9) 0.0595(7) Uani d 1 . .
H H27 0.4836 0.7832 1.3033 0.071 Uiso calc 1 . .
C C28 0.42673(11) 0.8464(5) 1.35673(9) 0.0620(7) Uani d 1 . .
H H28 0.4071 0.7023 1.3557 0.074 Uiso calc 1 . .
C C29 0.55081(12) 1.1757(5) 1.29130(9) 0.0611(7) Uani d 1 . .
C C30 0.58160(12) 0.9971(4) 1.26320(8) 0.0590(7) Uani d 1 . .
H H30 0.5641 0.8495 1.2610 0.071 Uiso calc 1 . .
C C31 0.63412(12) 1.0435(5) 1.24088(8) 0.0596(7) Uani d 1 . .
H H31 0.6490 1.1946 1.2438 0.071 Uiso calc 1 . .
C C32 0.67115(11) 0.8876(4) 1.21254(8) 0.0541(6) Uani d 1 . .
C C33 0.73159(12) 0.9480(5) 1.20084(9) 0.0628(7) Uani d 1 . .
H H33 0.7479 1.0887 1.2116 0.075 Uiso calc 1 . .
C C34 0.76849(12) 0.8051(5) 1.17363(8) 0.0621(7) Uani d 1 . .
H H34 0.8092 0.8483 1.1667 0.075 Uiso calc 1 . .
C C35 0.74420(12) 0.5989(5) 1.15706(8) 0.0585(6) Uani d 1 . .
C C36 0.68406(13) 0.5352(5) 1.16836(10) 0.0705(8) Uani d 1 . .
H H36 0.6675 0.3956 1.1572 0.085 Uiso calc 1 . .
C C37 0.64855(12) 0.6769(5) 1.19594(9) 0.0650(7) Uani d 1 . .
H H37 0.6084 0.6303 1.2036 0.078 Uiso calc 1 . .
C C38 0.83712(13) 0.4868(6) 1.11791(10) 0.0782(9) Uani d 1 . .
H H38A 0.8632 0.4729 1.1464 0.094 Uiso calc 1 . .
H H38B 0.8415 0.6434 1.1058 0.094 Uiso calc 1 . .
C C39 0.85833(12) 0.3169(5) 1.08190(8) 0.0635(7) Uani d 1 . .
C C40 0.91657(14) 0.3446(7) 1.06354(11) 0.0968(11) Uani d 1 . .
H H40 0.9422 0.4653 1.0742 0.116 Uiso calc 1 . .
C C41 0.93766(16) 0.1951(8) 1.02936(13) 0.1127(13) Uani d 1 . .
H H41 0.9771 0.2169 1.0170 0.135 Uiso calc 1 . .
C C42 0.90094(17) 0.0153(6) 1.01360(11) 0.0917(10) Uani d 1 . .
H H42 0.9155 -0.0872 0.9910 0.110 Uiso calc 1 . .
C C43 0.84347(17) -0.0118(6) 1.03113(11) 0.0911(10) Uani d 1 . .
H H43 0.8178 -0.1318 1.0201 0.109 Uiso calc 1 . .
C C44 0.82232(15) 0.1370(6) 1.06529(10) 0.0816(9) Uani d 1 . .
H H44 0.7827 0.1145 1.0773 0.098 Uiso calc 1 . .
O O1 0.78887(10) -0.0107(4) 0.90580(8) 0.0962(7) Uani d 1 . .
O O3 0.56699(10) 1.3799(4) 1.28826(8) 0.0923(7) Uani d 1 . .
O O4 0.77438(8) 0.4456(3) 1.12854(7) 0.0783(6) Uani d 1 . .
N N1 0.6416(2) -0.3944(9) 0.72373(14) 0.1351(15) Uani d 1 . .
N N2 0.36548(13) 0.9551(7) 1.42293(11) 0.0857(8) Uani d 1 . .
O O2 0.5882(2) 1.0498(8) 1.03545(17) 0.0858(16) Uani d 0.665(6) A 1
C C16 0.5999(3) 1.1013(11) 1.0832(2) 0.0804(17) Uani d 0.665(6) A 1
H H16A 0.6424 1.1591 1.0875 0.097 Uiso calc 0.665(6) A 1
H H16B 0.5959 0.9617 1.1020 0.097 Uiso calc 0.665(6) A 1
C C17 0.5551(3) 1.2776(12) 1.0990(3) 0.0810(19) Uani d 0.665(6) A 1
C C18 0.5384(3) 1.4543(16) 1.0683(2) 0.0926(18) Uani d 0.665(6) A 1
H H18 0.5536 1.4542 1.0378 0.111 Uiso calc 0.665(6) A 1
C C19 0.4992(4) 1.6319(15) 1.0822(4) 0.113(3) Uani d 0.665(6) A 1
H H19 0.4887 1.7499 1.0610 0.136 Uiso calc 0.665(6) A 1
C C20 0.4758(5) 1.636(2) 1.1268(4) 0.116(3) Uani d 0.665(6) A 1
H H20 0.4512 1.7602 1.1363 0.139 Uiso calc 0.665(6) A 1
C C21 0.4889(4) 1.4579(19) 1.1573(3) 0.113(3) Uani d 0.665(6) A 1
H H21 0.4718 1.4552 1.1872 0.136 Uiso calc 0.665(6) A 1
C C22 0.5281(5) 1.2815(18) 1.1432(3) 0.102(3) Uani d 0.665(6) A 1
H H22 0.5368 1.1604 1.1641 0.123 Uiso calc 0.665(6) A 1
O O2' 0.6126(5) 1.0846(17) 1.0544(4) 0.098(4) Uani d 0.335(6) A 2
C C16' 0.5607(4) 1.2296(18) 1.0416(3) 0.077(3) Uani d 0.335(6) A 2
H H16C 0.5288 1.1385 1.0251 0.093 Uiso calc 0.335(6) A 2
H H16D 0.5743 1.3509 1.0204 0.093 Uiso calc 0.335(6) A 2
C C17' 0.5334(7) 1.338(3) 1.0855(5) 0.072(3) Uani d 0.335(6) A 2
C C18' 0.5086(10) 1.551(3) 1.0777(5) 0.090(4) Uani d 0.335(6) A 2
H H18' 0.5133 1.6235 1.0487 0.108 Uiso calc 0.335(6) A 2
C C19' 0.4767(11) 1.660(4) 1.1125(5) 0.090(5) Uani d 0.335(6) A 2
H H19' 0.4574 1.8024 1.1063 0.108 Uiso calc 0.335(6) A 2
C C20' 0.4730(6) 1.560(2) 1.1568(5) 0.078(3) Uani d 0.335(6) A 2
H H20' 0.4540 1.6388 1.1813 0.094 Uiso calc 0.335(6) A 2
C C21' 0.4980(6) 1.341(2) 1.1640(5) 0.076(3) Uani d 0.335(6) A 2
H H21' 0.4934 1.2653 1.1928 0.091 Uiso calc 0.335(6) A 2
C C22' 0.5295(8) 1.236(3) 1.1285(6) 0.076(4) Uani d 0.335(6) A 2
H H22' 0.5484 1.0924 1.1338 0.091 Uiso calc 0.335(6) A 2
H H2B 0.3414(18) 0.822(7) 1.4189(12) 0.120(14) Uiso d 1 . .
H H2A 0.3524(16) 1.065(6) 1.4385(11) 0.094(12) Uiso d 1 . .
H H1B 0.663(2) -0.508(8) 0.7123(16) 0.16(2) Uiso d 1 . .
H H1A 0.614(2) -0.334(8) 0.7064(16) 0.149(19) Uiso d 1 . .

loop_
_atom_site_aniso_label
_atom_site_aniso_U_11
_atom_site_aniso_U_22
_atom_site_aniso_U_33
_atom_site_aniso_U_12
_atom_site_aniso_U_13
_atom_site_aniso_U_23
C1 0.077(2) 0.094(2) 0.081(2) 0.0092(19) 0.0012(17) -0.0071(18)
C2 0.083(2) 0.077(2) 0.094(2) 0.0092(17) -0.0007(18) -0.0057(18)
C3 0.0641(17) 0.078(2) 0.086(2) 0.0053(16) 0.0022(15) 0.0134(17)
C4 0.0538(15) 0.084(2) 0.0705(17) -0.0048(15) 0.0055(13) 0.0057(16)
C5 0.0740(19) 0.091(2) 0.087(2) 0.0158(17) 0.0017(17) -0.0099(18)
C6 0.079(2) 0.109(3) 0.087(2) 0.025(2) -0.0114(17) -0.013(2)
C7 0.0586(17) 0.082(2) 0.082(2) -0.0061(16) 0.0072(15) 0.0090(17)
C8 0.0682(18) 0.086(2) 0.077(2) -0.0092(17) -0.0022(15) 0.0050(17)
C9 0.0534(15) 0.085(2) 0.086(2) -0.0113(15) 0.0024(14) 0.0078(17)
C10 0.0564(16) 0.077(2) 0.080(2) -0.0132(15) -0.0011(14) 0.0099(16)
C11 0.090(2) 0.087(2) 0.082(2) -0.0034(19) 0.0016(18) 0.0185(19)
C12 0.103(3) 0.095(3) 0.094(3) 0.009(2) -0.004(2) 0.038(2)
C13 0.078(2) 0.071(2) 0.108(3) 0.0054(19) 0.0155(19) 0.017(2)
C14 0.080(2) 0.095(2) 0.089(2) 0.0084(19) 0.0006(17) -0.0047(19)
C15 0.0643(18) 0.093(2) 0.093(2) 0.0051(17) -0.0096(16) 0.0028(19)
C23 0.0545(15) 0.0652(18) 0.0647(15) 0.0071(14) 0.0103(13) 0.0026(13)
C24 0.0787(18) 0.0602(18) 0.0727(17) 0.0078(15) 0.0204(14) -0.0115(14)
C25 0.0714(17) 0.0479(15) 0.0739(17) 0.0054(13) 0.0139(14) -0.0048(13)
C26 0.0561(14) 0.0448(15) 0.0601(14) 0.0094(12) 0.0074(11) 0.0012(12)
C27 0.0592(15) 0.0558(16) 0.0638(15) 0.0068(13) 0.0076(12) -0.0071(13)
C28 0.0554(15) 0.0574(17) 0.0733(16) 0.0000(13) 0.0052(13) -0.0026(14)
C29 0.0667(16) 0.0485(17) 0.0685(16) 0.0057(13) 0.0107(13) 0.0042(13)
C30 0.0637(15) 0.0500(15) 0.0639(15) 0.0053(12) 0.0119(13) -0.0040(12)
C31 0.0624(16) 0.0576(16) 0.0590(14) 0.0040(13) 0.0077(12) -0.0010(12)
C32 0.0542(14) 0.0547(16) 0.0539(13) 0.0027(12) 0.0076(11) 0.0037(12)
C33 0.0611(16) 0.0611(17) 0.0667(15) -0.0035(14) 0.0078(13) -0.0041(13)
C34 0.0511(14) 0.0730(19) 0.0627(15) -0.0017(14) 0.0106(12) -0.0022(14)
C35 0.0590(15) 0.0612(17) 0.0558(14) 0.0055(14) 0.0124(12) -0.0047(13)
C36 0.0688(17) 0.0647(18) 0.0789(18) -0.0086(15) 0.0198(15) -0.0128(14)
C37 0.0549(15) 0.0676(18) 0.0736(17) -0.0047(14) 0.0195(13) -0.0070(14)
C38 0.0608(17) 0.099(2) 0.0758(18) 0.0015(16) 0.0149(14) -0.0189(16)
C39 0.0597(16) 0.0779(19) 0.0533(14) 0.0109(15) 0.0064(12) -0.0071(13)
C40 0.0656(19) 0.130(3) 0.095(2) -0.0030(19) 0.0168(17) -0.042(2)
C41 0.072(2) 0.153(4) 0.115(3) 0.006(2) 0.0342(19) -0.041(3)
C42 0.098(3) 0.098(3) 0.080(2) 0.016(2) 0.0201(19) -0.0204(18)
C43 0.101(2) 0.079(2) 0.095(2) -0.0058(19) 0.0249(19) -0.0207(18)
C44 0.079(2) 0.083(2) 0.084(2) 0.0018(18) 0.0268(16) -0.0106(18)
O1 0.0700(13) 0.1152(18) 0.1026(16) 0.0058(13) -0.0122(12) -0.0056(13)
O3 0.1107(16) 0.0543(13) 0.1147(16) 0.0020(12) 0.0530(13) 0.0015(11)
O4 0.0680(12) 0.0818(13) 0.0867(13) -0.0025(10) 0.0275(10) -0.0225(11)
N1 0.130(3) 0.150(4) 0.123(3) 0.046(3) -0.045(2) -0.058(3)
N2 0.0801(18) 0.085(2) 0.0938(19) -0.0027(17) 0.0346(15) -0.0080(17)
O2 0.090(3) 0.080(3) 0.086(3) 0.017(3) -0.018(2) -0.0083(18)
C16 0.079(3) 0.077(3) 0.084(3) 0.004(3) -0.014(3) -0.014(3)
C17 0.067(3) 0.073(3) 0.102(4) -0.006(2) -0.009(3) -0.022(2)
C18 0.070(3) 0.083(4) 0.126(4) 0.011(3) 0.012(3) -0.008(3)
C19 0.084(4) 0.086(5) 0.171(6) 0.016(4) 0.037(4) -0.002(4)
C20 0.068(5) 0.116(6) 0.165(7) -0.006(4) 0.028(5) -0.019(5)
C21 0.093(5) 0.107(6) 0.139(6) -0.012(4) 0.015(4) -0.035(4)
C22 0.092(5) 0.112(5) 0.103(4) -0.004(3) -0.001(4) -0.027(3)
O2' 0.066(5) 0.100(7) 0.129(11) 0.008(4) -0.003(5) 0.024(7)
C16' 0.069(4) 0.078(6) 0.084(5) 0.005(4) -0.004(3) 0.001(4)
C17' 0.068(7) 0.063(6) 0.087(5) -0.017(5) 0.006(4) -0.004(4)
C18' 0.101(10) 0.068(6) 0.102(6) -0.003(5) 0.008(5) -0.006(4)
C19' 0.099(11) 0.079(7) 0.091(5) 0.016(7) -0.006(5) -0.004(4)
C20' 0.070(7) 0.071(6) 0.092(5) 0.010(5) -0.013(4) -0.005(4)
C21' 0.069(6) 0.075(6) 0.082(5) 0.015(5) 0.003(4) 0.000(4)
C22' 0.074(7) 0.064(6) 0.091(5) 0.000(5) 0.014(5) -0.002(4)

loop_
_atom_type_symbol
_atom_type_description
_atom_type_scat_dispersion_real
_atom_type_scat_dispersion_imag
_atom_type_scat_source
C C 0.0033 0.0016 'International Tables Vol C Tables 4.2.6.8 and 6.1.1.4'
H H 0.0000 0.0000 'International Tables Vol C Tables 4.2.6.8 and 6.1.1.4'
O O 0.0106 0.0060 'International Tables Vol C Tables 4.2.6.8 and 6.1.1.4'
N N 0.0061 0.0033 'International Tables Vol C Tables 4.2.6.8 and 6.1.1.4'

loop_
_geom_angle_atom_site_label_1
_geom_angle_atom_site_label_2
_geom_angle_atom_site_label_3
_geom_angle
N1 C1 C6 121.4(3)
N1 C1 C2 120.5(4)
C6 C1 C2 118.1(3)
C3 C2 C1 120.8(3)
C3 C2 H2 119.6
C1 C2 H2 119.6
C2 C3 C4 122.0(3)
C2 C3 H3 119.0
C4 C3 H3 119.0
C3 C4 C5 116.2(3)
C3 C4 C7 120.4(3)
C5 C4 C7 123.5(3)
C6 C5 C4 121.6(3)
C6 C5 H5 119.2
C4 C5 H5 119.2
C5 C6 C1 121.3(3)
C5 C6 H6 119.4
C1 C6 H6 119.4
O1 C7 C8 120.1(3)
O1 C7 C4 121.0(3)
C8 C7 C4 119.0(3)
C9 C8 C7 123.5(3)
C9 C8 H8 118.2
C7 C8 H8 118.2
C8 C9 C10 128.4(3)
C8 C9 H9 115.8
C10 C9 H9 115.8
C11 C10 C15 116.5(3)
C11 C10 C9 122.6(3)
C15 C10 C9 120.8(3)
C12 C11 C10 121.7(3)
C12 C11 H11 119.1
C10 C11 H11 119.1
C11 C12 C13 120.8(3)
C11 C12 H12 119.6
C13 C12 H12 119.6
O2 C13 C12 110.7(4)
O2 C13 C14 129.6(4)
C12 C13 C14 119.3(3)
C12 C13 O2' 136.4(5)
C14 C13 O2' 103.5(5)
C15 C14 C13 118.7(3)
C15 C14 H14 120.6
C13 C14 H14 120.6
C14 C15 C10 122.9(3)
C14 C15 H15 118.6
C10 C15 H15 118.6
N2 C23 C28 121.1(3)
N2 C23 C24 121.4(3)
C28 C23 C24 117.5(2)
C25 C24 C23 121.1(2)
C25 C24 H24 119.5
C23 C24 H24 119.5
C24 C25 C26 121.6(3)
C24 C25 H25 119.2
C26 C25 H25 119.2
C27 C26 C25 117.1(2)
C27 C26 C29 124.3(2)
C25 C26 C29 118.6(2)
C28 C27 C26 121.4(2)
C28 C27 H27 119.3
C26 C27 H27 119.3
C27 C28 C23 121.2(2)
C27 C28 H28 119.4
C23 C28 H28 119.4
O3 C29 C30 120.2(2)
O3 C29 C26 119.6(2)
C30 C29 C26 120.1(2)
C31 C30 C29 120.9(2)
C31 C30 H30 119.6
C29 C30 H30 119.6
C30 C31 C32 128.1(3)
C30 C31 H31 115.9
C32 C31 H31 115.9
C37 C32 C33 117.2(2)
C37 C32 C31 122.7(2)
C33 C32 C31 120.1(2)
C32 C33 C34 122.0(3)
C32 C33 H33 119.0
C34 C33 H33 119.0
C35 C34 C33 119.2(2)
C35 C34 H34 120.4
C33 C34 H34 120.4
O4 C35 C34 125.4(2)
O4 C35 C36 114.9(2)
C34 C35 C36 119.7(2)
C37 C36 C35 120.3(3)
C37 C36 H36 119.8
C35 C36 H36 119.8
C36 C37 C32 121.5(2)
C36 C37 H37 119.3
C32 C37 H37 119.3
O4 C38 C39 110.2(2)
O4 C38 H38A 109.6
C39 C38 H38A 109.6
O4 C38 H38B 109.6
C39 C38 H38B 109.6
H38A C38 H38B 108.1
C44 C39 C40 117.8(3)
C44 C39 C38 123.6(2)
C40 C39 C38 118.6(3)
C39 C40 C41 120.7(3)
C39 C40 H40 119.7
C41 C40 H40 119.7
C42 C41 C40 120.4(3)
C42 C41 H41 119.8
C40 C41 H41 119.8
C43 C42 C41 119.2(3)
C43 C42 H42 120.4
C41 C42 H42 120.4
C42 C43 C44 120.4(3)
C42 C43 H43 119.8
C44 C43 H43 119.8
C39 C44 C43 121.4(3)
C39 C44 H44 119.3
C43 C44 H44 119.3
C35 O4 C38 119.0(2)
C1 N1 H1B 118(3)
C1 N1 H1A 121(3)
H1B N1 H1A 118(4)
C23 N2 H2B 119(2)
C23 N2 H2A 116(2)
H2B N2 H2A 120(3)
C13 O2 C16 112.8(4)
O2 C16 C17 109.8(5)
O2 C16 H16A 109.7
C17 C16 H16A 109.7
O2 C16 H16B 109.7
C17 C16 H16B 109.7
H16A C16 H16B 108.2
C18 C17 C22 116.6(7)
C18 C17 C16 118.5(7)
C22 C17 C16 124.9(9)
C17 C18 C19 120.9(7)
C17 C18 H18 119.6
C19 C18 H18 119.6
C20 C19 C18 121.0(9)
C20 C19 H19 119.5
C18 C19 H19 119.5
C21 C20 C19 119.6(10)
C21 C20 H20 120.2
C19 C20 H20 120.2
C20 C21 C22 119.1(9)
C20 C21 H21 120.5
C22 C21 H21 120.5
C21 C22 C17 122.7(9)
C21 C22 H22 118.6
C17 C22 H22 118.6
C16' O2' C13 115.6(9)
O2' C16' C17' 110.3(10)
O2' C16' H16C 109.6
C17' C16' H16C 109.6
O2' C16' H16D 109.6
C17' C16' H16D 109.6
H16C C16' H16D 108.1
C18' C17' C22' 120.5(13)
C18' C17' C16' 113.4(14)
C22' C17' C16' 126.0(15)
C17' C18' C19' 120.1(15)
C17' C18' H18' 119.9
C19' C18' H18' 119.9
C18' C19' C20' 120.1(16)
C18' C19' H19' 120.0
C20' C19' H19' 120.0
C19' C20' C21' 118.9(14)
C19' C20' H20' 120.6
C21' C20' H20' 120.6
C22' C21' C20' 119.4(13)
C22' C21' H21' 120.3
C20' C21' H21' 120.3
C17' C22' C21' 120.7(14)
C17' C22' H22' 119.6
C21' C22' H22' 119.6

loop_
_geom_bond_atom_site_label_1
_geom_bond_atom_site_label_2
_geom_bond_distance
C1 N1 1.370(5)
C1 C6 1.373(4)
C1 C2 1.384(4)
C2 C3 1.363(4)
C2 H2 0.9300
C3 C4 1.395(4)
C3 H3 0.9300
C4 C5 1.396(4)
C4 C7 1.472(4)
C5 C6 1.368(4)
C5 H5 0.9300
C6 H6 0.9300
C7 O1 1.228(3)
C7 C8 1.468(4)
C8 C9 1.319(4)
C8 H8 0.9300
C9 C10 1.451(4)
C9 H9 0.9300
C10 C11 1.382(4)
C10 C15 1.383(4)
C11 C12 1.357(5)
C11 H11 0.9300
C12 C13 1.374(5)
C12 H12 0.9300
C13 O2 1.332(5)
C13 C14 1.384(4)
C13 O2' 1.534(11)
C14 C15 1.370(4)
C14 H14 0.9300
C15 H15 0.9300
C23 N2 1.365(4)
C23 C28 1.388(3)
C23 C24 1.394(4)
C24 C25 1.367(4)
C24 H24 0.9300
C25 C26 1.393(3)
C25 H25 0.9300
C26 C27 1.389(4)
C26 C29 1.475(3)
C27 C28 1.372(3)
C27 H27 0.9300
C28 H28 0.9300
C29 O3 1.230(3)
C29 C30 1.467(3)
C30 C31 1.329(3)
C30 H30 0.9300
C31 C32 1.453(3)
C31 H31 0.9300
C32 C37 1.383(4)
C32 C33 1.385(3)
C33 C34 1.388(3)
C33 H33 0.9300
C34 C35 1.373(4)
C34 H34 0.9300
C35 O4 1.370(3)
C35 C36 1.381(4)
C36 C37 1.373(3)
C36 H36 0.9300
C37 H37 0.9300
C38 O4 1.401(3)
C38 C39 1.493(4)
C38 H38A 0.9700
C38 H38B 0.9700
C39 C44 1.366(4)
C39 C40 1.370(4)
C40 C41 1.380(4)
C40 H40 0.9300
C41 C42 1.366(5)
C41 H41 0.9300
C42 C43 1.345(4)
C42 H42 0.9300
C43 C44 1.378(4)
C43 H43 0.9300
C44 H44 0.9300
N1 H1B 0.87(5)
N1 H1A 0.84(5)
N2 H2B 0.93(4)
N2 H2A 0.83(3)
O2 C16 1.397(7)
C16 C17 1.474(8)
C16 H16A 0.9700
C16 H16B 0.9700
C17 C18 1.379(8)
C17 C22 1.393(8)
C18 C19 1.386(8)
C18 H18 0.9300
C19 C20 1.371(9)
C19 H19 0.9300
C20 C21 1.367(11)
C20 H20 0.9300
C21 C22 1.382(10)
C21 H21 0.9300
C22 H22 0.9300
O2' C16' 1.425(11)
C16' C17' 1.523(15)
C16' H16C 0.9700
C16' H16D 0.9700
C17' C18' 1.352(14)
C17' C22' 1.356(13)
C18' C19' 1.366(14)
C18' H18' 0.9300
C19' C20' 1.385(13)
C19' H19' 0.9300
C20' C21' 1.387(13)
C20' H20' 0.9300
C21' C22' 1.365(12)
C21' H21' 0.9300
C22' H22' 0.9300

loop_
_geom_hbond_atom_site_label_D
_geom_hbond_atom_site_label_H
_geom_hbond_atom_site_label_A
_geom_hbond_site_symmetry_A
_geom_hbond_distance_DH
_geom_hbond_distance_HA
_geom_hbond_distance_DA
_geom_hbond_angle_DHA
N2 H2B O1 4_566 0.93(4) 2.14(4) 3.070(5) 177(3)
N1 H1A Cg5 3_667 0.84(5) 2.81(4) 3.619(5) 166(4)
C2 H2 Cg1 2_646 0.93 2.97 3.699(3) 136
C18 H18 Cg2 1_565 0.93 2.98 3.661(7) 131
C40 H40 Cg5 2_647 0.93 2.92 3.683(3) 141
C16' H16D Cg2 1_565 0.97 2.87 3.757(10) 152

loop_
_geom_torsion_atom_site_label_1
_geom_torsion_atom_site_label_2
_geom_torsion_atom_site_label_3
_geom_torsion_atom_site_label_4
_geom_torsion
N1 C1 C2 C3 -179.0(4)
C6 C1 C2 C3 0.3(5)
C1 C2 C3 C4 0.2(5)
C2 C3 C4 C5 -1.1(4)
C2 C3 C4 C7 179.1(3)
C3 C4 C5 C6 1.6(4)
C7 C4 C5 C6 -178.6(3)
C4 C5 C6 C1 -1.2(5)
N1 C1 C6 C5 179.5(4)
C2 C1 C6 C5 0.2(5)
C3 C4 C7 O1 5.6(4)
C5 C4 C7 O1 -174.2(3)
C3 C4 C7 C8 -172.4(2)
C5 C4 C7 C8 7.8(4)
O1 C7 C8 C9 -15.3(4)
C4 C7 C8 C9 162.7(3)
C7 C8 C9 C10 -177.7(3)
C8 C9 C10 C11 -3.7(5)
C8 C9 C10 C15 175.3(3)
C15 C10 C11 C12 -1.1(4)
C9 C10 C11 C12 177.9(3)
C10 C11 C12 C13 -0.1(5)
C11 C12 C13 O2 -171.9(4)
C11 C12 C13 C14 1.7(5)
C11 C12 C13 O2' 169.7(7)
O2 C13 C14 C15 170.3(4)
C12 C13 C14 C15 -2.0(5)
O2' C13 C14 C15 -173.5(5)
C13 C14 C15 C10 0.7(5)
C11 C10 C15 C14 0.8(5)
C9 C10 C15 C14 -178.2(3)
N2 C23 C24 C25 178.2(3)
C28 C23 C24 C25 0.2(4)
C23 C24 C25 C26 0.1(4)
C24 C25 C26 C27 -0.9(4)
C24 C25 C26 C29 179.6(2)
C25 C26 C27 C28 1.5(4)
C29 C26 C27 C28 -179.1(2)
C26 C27 C28 C23 -1.2(4)
N2 C23 C28 C27 -177.7(3)
C24 C23 C28 C27 0.4(4)
C27 C26 C29 O3 167.8(3)
C25 C26 C29 O3 -12.8(4)
C27 C26 C29 C30 -14.6(4)
C25 C26 C29 C30 164.7(2)
O3 C29 C30 C31 12.2(4)
C26 C29 C30 C31 -165.3(2)
C29 C30 C31 C32 178.7(2)
C30 C31 C32 C37 15.2(4)
C30 C31 C32 C33 -165.2(3)
C37 C32 C33 C34 0.0(4)
C31 C32 C33 C34 -179.6(2)
C32 C33 C34 C35 1.1(4)
C33 C34 C35 O4 177.5(2)
C33 C34 C35 C36 -1.1(4)
O4 C35 C36 C37 -178.7(2)
C34 C35 C36 C37 0.1(4)
C35 C36 C37 C32 1.0(4)
C33 C32 C37 C36 -1.1(4)
C31 C32 C37 C36 178.6(2)
O4 C38 C39 C44 -5.0(4)
O4 C38 C39 C40 173.5(3)
C44 C39 C40 C41 0.1(5)
C38 C39 C40 C41 -178.5(3)
C39 C40 C41 C42 -0.7(6)
C40 C41 C42 C43 1.3(6)
C41 C42 C43 C44 -1.3(5)
C40 C39 C44 C43 -0.2(5)
C38 C39 C44 C43 178.3(3)
C42 C43 C44 C39 0.8(5)
C34 C35 O4 C38 5.8(4)
C36 C35 O4 C38 -175.5(2)
C39 C38 O4 C35 -173.0(2)
C12 C13 O2 C16 -179.3(5)
C14 C13 O2 C16 7.9(7)
C13 O2 C16 C17 179.1(6)
O2 C16 C17 C18 -38.3(8)
O2 C16 C17 C22 142.2(7)
C22 C17 C18 C19 3.3(9)
C16 C17 C18 C19 -176.2(7)
C17 C18 C19 C20 -0.3(11)
C18 C19 C20 C21 -2.9(13)
C19 C20 C21 C22 3.0(13)
C20 C21 C22 C17 0.1(13)
C18 C17 C22 C21 -3.2(11)
C16 C17 C22 C21 176.2(8)
C12 C13 O2' C16' 19.2(13)
C14 C13 O2' C16' -171.5(8)
C13 O2' C16' C17' 156.4(9)
O2' C16' C17' C18' 148.4(13)
O2' C16' C17' C22' -35.4(17)
C22' C17' C18' C19' -3(2)
C16' C17' C18' C19' 173.3(15)
C17' C18' C19' C20' 4(3)
C18' C19' C20' C21' -5(2)
C19' C20' C21' C22' 4.6(18)
C18' C17' C22' C21' 3(2)
C16' C17' C22' C21' -173.0(13)
C20' C21' C22' C17' -4(2)

_cod_database_fobs_code 1544029
